data_3500148
loop_
_publ_author_name
'Armel Le Bail'

_publ_section_title
;
 Ba2Ga2F10.H2O structure refined from synchrotron powder diffraction data
;
_journal_name_full 'Personal communication to COD'
_journal_year 2025
_chemical_formula_moiety 'F5 Ga, F5 Ga, O, 2(Ba)'
_chemical_formula_sum 'Ba2 F10 Ga2 H2 O'
_chemical_formula_weight 622.099
_space_group_IT_number 43
_space_group_name_Hall 'F 2 -2d'
_space_group_name_H-M_alt 'F d d 2'
_symmetry_cell_setting orthorhombic
_symmetry_Int_Tables_number 43
_symmetry_space_group_name_Hall 'F 2 -2d'
_symmetry_space_group_name_H-M 'F d d 2'
_cell_angle_alpha 90.0000
_cell_angle_beta 90.0000
_cell_angle_gamma 90.0000
_cell_formula_units_Z 16
_cell_length_a 40.8934(5)
_cell_length_b 7.23943(9)
_cell_length_c 12.29735(16)
_cell_measurement_temperature 296
_cell_volume 3640.57(8)
_computing_structure_refinement FULLPROF
_computing_structure_solution 'McMaille, ESPOIR'
_diffrn_ambient_temperature 296
_diffrn_radiation_type X-ray
_diffrn_radiation_wavelength 1.30098
_diffrn_source synchrotron
_exptl_absorpt_coefficient_mu 47.241
_exptl_crystal_density_diffrn 4.525
_exptl_crystal_density_method 'Not Measured'
_exptl_crystal_F_000 4352
_exptl_special_details
; 
Synthesis by soft chemistry, see ref :
Structure of BaGaF5.2H2O from Conventional and Synchrotron Powder 
Diffraction Data.
A. Jouanneaux and A. Le Bail, 
Eur. J. Solid State Inorg. Chem. 34, 925-936 (1997).

The sample contains also GaF3.3H2O, GaF3, BaGaF5.2H2O
and a hitherto unknown tetragonal structure (of which the
main peaks were removed by excluded zones - see the Fullprof files
included).

Strong disorder on the orientation of the infinite files of GaF6
octahedra connected by corners (large thermal parameters...).

H atoms not located.

If distance constraints are released, RI decreases but Ga-F
distances become unrealistic (this is an acentric phase by
powder data...)

Not excluded that there could be an ordered solution in the Cc
subgroup of Fdd2 but efforts to find it were unsuccessful.

Also, the triclinic reduced cell is :
a, b, c, alpha, beta, gamma, V 
7.135   7.135  20.765  95.07  95.07 119.03    910

Checked by PLATON, no inversion center found.
;
_pd_calibration_special_details ' ?'
_pd_instr_location
; 
Daresbury
;
_pd_meas_2theta_range_inc 0.010000
_pd_meas_2theta_range_max 95.53000
_pd_meas_2theta_range_min 7.00000
_pd_meas_number_of_points 8854
_pd_meas_special_details '  ?'
_pd_proc_2theta_range_inc 0.010000
_pd_proc_2theta_range_max 95.5310
_pd_proc_2theta_range_min 7.0010
_pd_proc_ls_pref_orient_corr ' ?'
_pd_proc_ls_prof_R_factor 8.1963
_pd_proc_ls_prof_wR_expected 2.9355
_pd_proc_ls_prof_wR_factor 11.4670
_pd_proc_ls_special_details ' ?'
_pd_proc_wavelength 1.300980
_refine_ls_number_parameters 87
_refine_ls_number_reflns 784
_refine_ls_number_restraints 27
_refine_ls_R_I_factor 8.1510
_refine_special_details ' ?'
_cod_data_source_file Ba2Ga2F10H2O.cif
_cod_data_source_block Ba2Ga2F10.H2O
_cod_depositor_comments
;
The following automatic conversions were performed:

data item '_symmetry_cell_setting' value 'Orthorhombic' was changed
to 'orthorhombic' in accordance with the built-in table derived from
the CIF Core dictionary named 'cif_core.dic' version 2.4.5 last
updated on 2014-11-21.

Automatic conversion script
Id: cif_fix_values 8738 2021-04-28 16:35:53Z antanas 
;
_cod_database_code 3500148
_pd_proc_ls_prof_cr_factor 14.9200
_pd_proc_ls_prof_cwr_factor 18.2273
_pd_proc_ls_prof_cwr_expected 4.6661
_pd_proc_ls_prof_chi2 15.2596
_pd_proc_ls_prof_echi2 15.9787

loop_
_publ_manuscript_incl_extra_item
_publ_manuscript_incl_extra_info
_publ_manuscript_incl_extra_defn
'_pd_proc_ls_prof_cR_factor' 'Prof. R-factor CORRECTED for background' no
'_pd_proc_ls_prof_cwR_factor' 'wProf.R-factor CORRECTED for background' no
'_pd_proc_ls_prof_cwR_expected' 'wProf.Expected CORRECTED for background' no
'_pd_proc_ls_prof_chi2' 'Chi-square for all considered points' no
'_pd_proc_ls_prof_echi2' 'Chi-2 for points with Bragg contribution' no

loop_
_symmetry_equiv_pos_as_xyz
x,y,z
-x+1/4,y+1/4,z+1/4
x+1/4,-y+1/4,z+1/4
-x,-y,z
x+1/2,y+1/2,z
-x+3/4,y+3/4,z+1/4
x+3/4,-y+3/4,z+1/4
-x+1/2,-y+1/2,z
x+1/2,y,z+1/2
-x+3/4,y+1/4,z+3/4
x+3/4,-y+1/4,z+3/4
-x+1/2,-y,z+1/2
x,y+1/2,z+1/2
-x+1/4,y+3/4,z+3/4
x+1/4,-y+3/4,z+3/4
-x,-y+1/2,z+1/2

loop_
_atom_site_label
_atom_site_fract_x
_atom_site_fract_y
_atom_site_fract_z
_atom_site_U_iso_or_equiv
_atom_site_occupancy
_atom_site_adp_type
_atom_site_type_symbol
BA1 0.21165(6) 0.0053(5) 0.00000 0.0119(7) 1.00000 Uiso Ba+2
BA2 0.83767(6) 0.5250(4) 0.1593(3) 0.0131(8) 1.00000 Uiso Ba+2
O1 0.8164(8) 0.631(4) 0.938(3) 0.049(10) 1.00000 Uiso O-2
GA1 0.12565(14) 0.7907(9) 0.9396(5) 0.058(3) 1.00000 Uiso Ga+3
F2 0.1104(4) 0.5560(15) 0.9870(14) 0.008(3) 1.00000 Uiso F-1
F3 0.1651(3) 0.755(3) 1.0252(13) 0.008(3) 1.00000 Uiso F-1
F4 0.1416(4) 1.029(2) 0.8971(12) 0.008(3) 1.00000 Uiso F-1
F10 0.0862(4) 0.8454(19) 0.8738(12) 0.008(3) 1.00000 Uiso F-1
F11 0.1080(4) 0.9103(17) 1.0669(9) 0.008(3) 1.00000 Uiso F-1
GA2 0.00000 0.50000 0.4847(9) 0.078(4) 1.00000 Uiso Ga+3
F6 0.0285(4) 0.596(3) 0.3650(11) 0.090(7) 1.00000 Uiso F-1
F7 0.0334(5) 0.571(3) 0.5813(13) 0.090(7) 1.00000 Uiso F-1
F5 0.2348(3) 0.4929(16) 0.7373(13) 0.090(7) 1.00000 Uiso F-1
GA3 0.25000 0.25000 0.7405(7) 0.074(3) 1.00000 Uiso Ga+3
F1 0.25000 0.25000 0.8949(11) 0.230(14) 1.00000 Uiso F-1
F8 0.25000 0.25000 0.5842(16) 0.230(14) 1.00000 Uiso F-1
F9 0.2925(4) 0.319(4) 0.724(2) 0.230(14) 1.00000 Uiso F-1

loop_
_atom_type_symbol
_atom_type_scat_Cromer_Mann_a1
_atom_type_scat_Cromer_Mann_b1
_atom_type_scat_Cromer_Mann_a2
_atom_type_scat_Cromer_Mann_b2
_atom_type_scat_Cromer_Mann_a3
_atom_type_scat_Cromer_Mann_b3
_atom_type_scat_Cromer_Mann_a4
_atom_type_scat_Cromer_Mann_b4
_atom_type_scat_Cromer_Mann_c
_atom_type_scat_dispersion_real
_atom_type_scat_dispersion_imag
_atom_type_scat_source
ba+2 20.18070 3.21367 19.11360 0.28331 10.90540 20.05580 0.77634 51.74600 3.02902 -0.61300 2.28200 International_Tables_for_Crystallography_Vol.C(1991)_Tables_6.1.1.4_and_6.1.1.5
o-2 4.75800 7.83100 3.63700 30.05000 0.00000 0.00000 0.00000 0.00000 1.59400 0.00800 0.00600 International_Tables_for_Crystallography_Vol.C(1991)_Tables_6.1.1.4_and_6.1.1.5
ga+3 12.69200 2.81262 6.69883 0.22789 6.06692 6.36441 1.00660 14.41220 1.53545 0.16300 1.60900 International_Tables_for_Crystallography_Vol.C(1991)_Tables_6.1.1.4_and_6.1.1.5
f-1 3.63220 5.27756 3.51057 14.73530 1.26064 0.44226 0.94071 47.34370 0.65340 0.01400 0.01000 International_Tables_for_Crystallography_Vol.C(1991)_Tables_6.1.1.4_and_6.1.1.5

loop_
_geom_angle_atom_site_label_1
_geom_angle_atom_site_label_2
_geom_angle_atom_site_label_3
_geom_angle
_geom_angle_site_symmetry_1
_geom_angle_site_symmetry_2
_geom_angle_site_symmetry_3
_geom_angle_publ_flag
F6 Ga2 F7 87.0(7) . . . yes
F6 Ga2 F6 85.3(8) . . 2_565 yes
F6 Ga2 F7 169.0(8) . . 2_565 yes
F6 Ga2 F5 99.0(8) . . 7_544 yes
F6 Ga2 F5 82.4(8) . . 8_464 yes
F6 Ga2 F7 169.0(8) 2_565 . . yes
F7 Ga2 F7 101.7(9) . . 2_565 yes
F7 Ga2 F5 91.1(8) . . 7_544 yes
F7 Ga2 F5 87.7(8) . . 8_464 yes
F6 Ga2 F7 87.0(7) 2_565 . 2_565 yes
F6 Ga2 F5 82.4(8) 2_565 . 7_544 yes
F6 Ga2 F5 99.0(8) 2_565 . 8_464 yes
F7 Ga2 F5 87.7(8) 2_565 . 7_544 yes
F7 Ga2 F5 91.1(8) 2_565 . 8_464 yes
F5 Ga2 F5 178.1(9) 7_544 . 8_464 yes
F5 Ga3 F1 91.2(6) . . . yes
F5 Ga3 F8 88.8(6) . . . yes
F5 Ga3 F9 93.3(10) . . . yes
F5 Ga3 F5 177.6(9) . . 14_555 yes
F5 Ga3 F9 86.5(10) . . 14_555 yes
F1 Ga3 F8 180.00 . . . yes
F1 Ga3 F9 96.4(8) . . . yes
F5 Ga3 F1 91.2(6) 14_555 . . yes
F1 Ga3 F9 96.4(8) . . 14_555 yes
F8 Ga3 F9 83.6(8) . . . yes
F5 Ga3 F8 88.8(6) 14_555 . . yes
F8 Ga3 F9 83.6(8) . . 14_555 yes
F5 Ga3 F9 86.5(10) 14_555 . . yes
F9 Ga3 F9 167.2(12) . . 14_555 yes
F5 Ga3 F9 93.3(10) 14_555 . 14_555 yes
F11 Ga1 F11 176.8(7) . . 7_544 yes
F2 Ga1 F3 89.3(8) . . . yes
F2 Ga1 F4 177.9(8) . . . yes
F2 Ga1 F10 92.3(7) . . . yes
F2 Ga1 F11 91.7(7) . . . yes
F2 Ga1 F11 85.1(7) . . 7_544 yes
F3 Ga1 F4 89.1(8) . . . yes
F3 Ga1 F10 172.1(8) . . . yes
F3 Ga1 F11 86.0(7) . . . yes
F3 Ga1 F11 94.1(7) . . 7_544 yes
F4 Ga1 F10 89.1(7) . . . yes
F4 Ga1 F11 86.8(6) . . . yes
F4 Ga1 F11 96.4(7) . . 7_544 yes
F10 Ga1 F11 86.1(7) . . . yes
F10 Ga1 F11 93.8(7) . . 7_544 yes
Ga2 F5 Ga3 142.1(7) 3_555 . . yes
Ga1 F11 Ga1 137.3(9) . . 3_555 yes

loop_
_geom_bond_atom_site_label_1
_geom_bond_atom_site_label_2
_geom_bond_distance
_geom_bond_site_symmetry_1
_geom_bond_site_symmetry_2
_geom_bond_publ_flag
Ga2 F6 2.002(18) . . yes
Ga2 F7 1.88(2) . . yes
Ga2 F6 2.002(18) . 2_565 yes
Ga2 F7 1.88(2) . 2_565 yes
Ga2 F5 1.963(12) . 7_544 yes
Ga2 F5 1.963(12) . 8_464 yes
Ga3 F5 1.866(12) . . yes
Ga3 F1 1.899(16) . . yes
Ga3 F8 1.92(2) . . yes
Ga3 F9 1.820(18) . . yes
Ga3 F5 1.866(12) . 14_555 yes
Ga3 F9 1.820(18) . 14_555 yes
Ga1 F2 1.902(14) . . yes
Ga1 F3 1.944(15) . . yes
Ga1 F4 1.917(16) . . yes
Ga1 F10 1.848(17) . . yes
Ga1 F11 1.929(14) . . yes
Ga1 F11 1.901(14) . 7_544 yes

loop_
_geom_torsion_atom_site_label_1
_geom_torsion_atom_site_label_2
_geom_torsion_atom_site_label_3
_geom_torsion_atom_site_label_4
_geom_torsion
_geom_torsion_site_symmetry_1
_geom_torsion_site_symmetry_2
_geom_torsion_site_symmetry_3
_geom_torsion_site_symmetry_4
_geom_torsion_publ_flag
F9 Ga3 F5 Ga2 -6.5(18) . . . 3_555 no
F2 Ga1 F11 Ga1 115.7(11) . . . 3_555 no
F3 Ga1 F11 Ga1 26.6(12) . . . 3_555 no
F4 Ga1 F11 Ga1 -62.8(11) . . . 3_555 no
F10 Ga1 F11 Ga1 -152.1(11) . . . 3_555 no
F2 Ga1 F11 Ga1 71.7(11) . . 7_544 7_544 no
F3 Ga1 F11 Ga1 160.6(11) . . 7_544 7_544 no
F4 Ga1 F11 Ga1 -109.8(11) . . 7_544 7_544 no
F10 Ga1 F11 Ga1 -20.3(12) . . 7_544 7_544 no
